data_1561610
loop_
_publ_author_name
'Jin, Jing'
'Chen, Chong'
'Gao, Yan'
'Zhao, Ran'
'Wang, Xiuyan'
'L\"u, Chunxin'
'Chi, Yuxian'
'Niu, Shuyun'

_publ_section_title
;
 Synthesis, structure, and luminescence property of a series of Ag--Ln
 coordination polymers with the N-heterocyclic carboxylato ligand
;
_journal_name_full 'Journal of Solid State Chemistry'
_journal_page_first 193
_journal_page_last 201
_journal_paper_doi 10.1016/j.jssc.2016.01.001
_journal_volume 235
_journal_year 2016
_chemical_formula_sum 'C18 H12 Ag N4 Nd O10'
_chemical_formula_weight 696.43
_space_group_IT_number 33
_space_group_name_Hall 'P 2c -2n'
_space_group_name_H-M_alt 'P n a 21'
_symmetry_cell_setting orthorhombic
_symmetry_space_group_name_H-M 'P n a 21'
_atom_sites_solution_hydrogens geom
_atom_sites_solution_primary direct
_atom_sites_solution_secondary difmap
_audit_creation_method SHELXL-97
_cell_angle_alpha 90.00
_cell_angle_beta 90.00
_cell_angle_gamma 90.00
_cell_formula_units_Z 4
_cell_length_a 7.052(6)
_cell_length_b 22.093(18)
_cell_length_c 11.769(10)
_cell_measurement_temperature 296(2)
_cell_volume 1834(3)
_computing_cell_refinement 'Bruker XSCANS'
_computing_data_collection 'Bruker XSCANS'
_computing_data_reduction 'Bruker SHELXTL'
_computing_molecular_graphics 'Bruker SHELXTL'
_computing_publication_material 'Bruker SHELXTL'
_computing_structure_refinement 'SHELXL-97 (Sheldrick, 1997)'
_computing_structure_solution 'SHELXS-97 (Sheldrick, 1990)'
_diffrn_ambient_temperature 296(2)
_diffrn_measured_fraction_theta_full 0.995
_diffrn_measured_fraction_theta_max 0.995
_diffrn_measurement_device_type 'Bruker Apex2 CCD'
_diffrn_measurement_method '\w scans'
_diffrn_radiation_monochromator graphite
_diffrn_radiation_source 'fine-focus sealed tube'
_diffrn_radiation_type MoK\a
_diffrn_radiation_wavelength 0.71073
_diffrn_reflns_av_R_equivalents 0.0776
_diffrn_reflns_av_sigmaI/netI 0.0947
_diffrn_reflns_limit_h_max 7
_diffrn_reflns_limit_h_min -8
_diffrn_reflns_limit_k_max 27
_diffrn_reflns_limit_k_min -26
_diffrn_reflns_limit_l_max 11
_diffrn_reflns_limit_l_min -14
_diffrn_reflns_number 8099
_diffrn_reflns_theta_full 26.00
_diffrn_reflns_theta_max 26.00
_diffrn_reflns_theta_min 1.84
_exptl_absorpt_coefficient_mu 3.944
_exptl_absorpt_correction_type multi-scan
_exptl_absorpt_process_details sadabs
_exptl_crystal_colour pink
_exptl_crystal_density_diffrn 2.523
_exptl_crystal_density_method 'not measured'
_exptl_crystal_description block
_exptl_crystal_F_000 1340
_refine_diff_density_max 4.328
_refine_diff_density_min -2.164
_refine_diff_density_rms 0.325
_refine_ls_abs_structure_details 'Flack H D (1983), Acta Cryst. A39, 876-881'
_refine_ls_abs_structure_Flack 0.37(5)
_refine_ls_extinction_method none
_refine_ls_goodness_of_fit_ref 1.075
_refine_ls_hydrogen_treatment mixed
_refine_ls_matrix_type full
_refine_ls_number_parameters 307
_refine_ls_number_reflns 3183
_refine_ls_number_restraints 1
_refine_ls_restrained_S_all 1.075
_refine_ls_R_factor_all 0.0974
_refine_ls_R_factor_gt 0.0709
_refine_ls_shift/su_max 0.282
_refine_ls_shift/su_mean 0.001
_refine_ls_structure_factor_coef Fsqd
_refine_ls_weighting_details 'calc w=1/[\s^2^(Fo^2^)+(0.1060P)^2^+0.6475P] where P=(Fo^2^+2Fc^2^)/3'
_refine_ls_weighting_scheme calc
_refine_ls_wR_factor_gt 0.1724
_refine_ls_wR_factor_ref 0.1852
_reflns_number_gt 2376
_reflns_number_total 3183
_reflns_threshold_expression >2sigma(I)
_cod_data_source_file JSSC-2016-235-193.CIF
_cod_data_source_block 6
_cod_depositor_comments
;
The following automatic conversions were performed:

data item '_symmetry_cell_setting' value 'Orthorhombic' was changed
to 'orthorhombic' in accordance with the built-in table derived from
the CIF Core dictionary named 'cif_core.dic' version 2.4.5 last
updated on 2014-11-21.

Automatic conversion script
Id: cif_fix_values 8369 2020-08-20 11:38:08Z andrius 
;
_cod_original_sg_symbol_H-M Pna2(1)
_cod_database_code 1561610

loop_
_symmetry_equiv_pos_as_xyz
'x, y, z'
'-x, -y, z+1/2'
'x+1/2, -y+1/2, z'
'-x+1/2, y+1/2, z+1/2'

loop_
_atom_site_label
_atom_site_type_symbol
_atom_site_fract_x
_atom_site_fract_y
_atom_site_fract_z
_atom_site_U_iso_or_equiv
_atom_site_adp_type
_atom_site_occupancy
_atom_site_symmetry_multiplicity
_atom_site_calc_flag
_atom_site_refinement_flags
_atom_site_disorder_assembly
_atom_site_disorder_group
Nd Nd 0.82792(11) 0.49743(3) 1.24425(11) 0.0233(3) Uani 1 1 d . . .
Ag Ag 0.2462(2) 0.15936(5) 0.75453(16) 0.0341(3) Uani 1 1 d . . .
N1 N 0.083(3) 0.1694(6) 0.6028(12) 0.034(4) Uani 1 1 d . . .
N2 N -0.019(2) 0.1612(6) 0.4212(13) 0.020(3) Uani 1 1 d . . .
H2A H -0.0566 0.1448 0.3590 0.024 Uiso 1 1 calc R . .
N3 N 0.400(2) 0.1934(6) 0.9029(14) 0.031(4) Uani 1 1 d . . .
N4 N 0.507(2) 0.1890(7) 1.0777(13) 0.023(4) Uani 1 1 d . . .
H4A H 0.5436 0.1732 1.1408 0.028 Uiso 1 1 calc R . .
O1 O -0.1485(19) 0.4299(5) 0.4137(11) 0.029(3) Uani 1 1 d . . .
O2 O -0.0395(17) 0.3872(5) 0.2596(12) 0.034(3) Uani 1 1 d . . .
O3 O 0.053(2) 0.3981(5) 0.7096(11) 0.045(4) Uani 1 1 d . . .
O4 O 0.184(2) 0.4351(5) 0.5541(13) 0.033(3) Uani 1 1 d . . .
O5 O 0.478(2) 0.4323(6) 0.7939(12) 0.043(4) Uani 1 1 d . . .
O6 O 0.256(3) 0.4520(6) 0.9232(13) 0.044(4) Uani 1 1 d . . .
O7 O 0.661(2) 0.4525(6) 1.0769(13) 0.052(5) Uani 1 1 d . . .
O8 O 0.535(2) 0.4167(4) 1.2314(14) 0.043(4) Uani 1 1 d . . .
O9 O 1.118(2) 0.4838(8) 1.1294(13) 0.045(4) Uani 1 1 d . . .
H9A H 1.1281 0.4536 1.0851 0.054 Uiso 1 1 d R . .
H9B H 1.2074 0.5093 1.1346 0.054 Uiso 1 1 d R . .
O10 O 1.141(3) 0.5104(6) 1.3575(15) 0.046(5) Uani 1 1 d . . .
H10A H 1.1727 0.4840 1.4064 0.055 Uiso 1 1 d R . .
H10B H 1.2107 0.5411 1.3460 0.055 Uiso 1 1 d R . .
C1 C 0.052(3) 0.2277(7) 0.5561(15) 0.029(4) Uani 1 1 d . . .
C2 C -0.006(3) 0.2223(8) 0.4444(16) 0.022(4) Uani 1 1 d . . .
C3 C -0.044(3) 0.2757(9) 0.3812(16) 0.030(4) Uani 1 1 d . . .
H3A H -0.0877 0.2729 0.3069 0.037 Uiso 1 1 calc R . .
C4 C -0.014(3) 0.3318(7) 0.4304(19) 0.023(5) Uani 1 1 d . . .
C5 C 0.052(3) 0.3347(7) 0.5457(19) 0.027(4) Uani 1 1 d . . .
C6 C 0.085(3) 0.2823(7) 0.6083(15) 0.030(5) Uani 1 1 d . . .
H6A H 0.1271 0.2842 0.6830 0.036 Uiso 1 1 calc R . .
C7 C 0.041(3) 0.1325(8) 0.5149(13) 0.032(5) Uani 1 1 d . . .
H7A H 0.0515 0.0906 0.5191 0.038 Uiso 1 1 calc R . .
C8 C 0.092(3) 0.3941(6) 0.6061(17) 0.030(4) Uani 1 1 d . . .
C9 C -0.068(3) 0.3863(7) 0.3644(17) 0.029(4) Uani 1 1 d . . .
C10 C 0.426(3) 0.2528(7) 0.9444(17) 0.022(4) Uani 1 1 d . . .
C11 C 0.493(3) 0.2509(8) 1.0535(15) 0.023(4) Uani 1 1 d . . .
C12 C 0.532(3) 0.3026(7) 1.1143(15) 0.025(4) Uani 1 1 d . . .
H12A H 0.5776 0.3008 1.1883 0.030 Uiso 1 1 calc R . .
C13 C 0.498(3) 0.3581(8) 1.0605(19) 0.030(5) Uani 1 1 d . . .
C14 C 0.443(3) 0.3605(7) 0.9459(17) 0.025(4) Uani 1 1 d . . .
C15 C 0.402(3) 0.3079(7) 0.8888(17) 0.027(4) Uani 1 1 d . . .
H15A H 0.3579 0.3091 0.8143 0.033 Uiso 1 1 calc R . .
C16 C 0.569(3) 0.4125(7) 1.1263(15) 0.028(4) Uani 1 1 d . . .
C17 C 0.400(3) 0.4189(6) 0.8860(16) 0.027(4) Uani 1 1 d . . .
C18 C 0.453(3) 0.1586(7) 0.9836(17) 0.027(4) Uani 1 1 d . . .
H18A H 0.4529 0.1166 0.9782 0.032 Uiso 1 1 calc R . .

loop_
_atom_site_aniso_label
_atom_site_aniso_U_11
_atom_site_aniso_U_22
_atom_site_aniso_U_33
_atom_site_aniso_U_23
_atom_site_aniso_U_13
_atom_site_aniso_U_12
Nd 0.0386(5) 0.0071(3) 0.0242(4) 0.0001(4) 0.0000(6) -0.0007(3)
Ag 0.0459(7) 0.0223(6) 0.0341(7) -0.0014(7) -0.0047(8) 0.0023(5)
N1 0.073(13) 0.018(7) 0.011(8) 0.010(5) -0.003(8) 0.010(8)
N2 0.028(9) 0.013(8) 0.020(8) -0.006(6) -0.005(6) -0.009(7)
N3 0.041(10) 0.005(7) 0.048(10) 0.004(6) -0.009(8) -0.010(6)
N4 0.032(9) 0.006(7) 0.032(8) 0.010(6) -0.016(7) 0.000(7)
O1 0.040(8) 0.013(6) 0.036(8) -0.001(5) 0.003(6) 0.010(5)
O2 0.059(8) 0.024(5) 0.020(7) 0.004(6) -0.001(7) 0.007(5)
O3 0.087(13) 0.016(6) 0.031(9) 0.002(5) 0.005(7) -0.010(7)
O4 0.043(9) 0.013(6) 0.044(9) 0.001(6) -0.002(6) -0.009(6)
O5 0.060(10) 0.025(7) 0.045(9) 0.007(6) 0.009(6) 0.002(7)
O6 0.074(12) 0.017(7) 0.042(9) 0.011(6) -0.013(8) 0.016(8)
O7 0.093(13) 0.024(7) 0.041(9) 0.000(6) -0.008(8) -0.034(8)
O8 0.073(10) 0.012(5) 0.045(10) -0.008(6) 0.003(8) 0.008(5)
O9 0.041(9) 0.055(9) 0.040(10) 0.003(8) 0.010(7) -0.011(9)
O10 0.061(11) 0.025(7) 0.052(11) 0.010(7) -0.013(7) -0.035(8)
C1 0.048(14) 0.010(8) 0.027(10) 0.015(7) 0.001(8) -0.001(8)
C2 0.023(10) 0.000(7) 0.043(11) 0.005(7) 0.009(8) 0.005(7)
C3 0.041(12) 0.028(10) 0.022(10) 0.010(8) 0.006(8) 0.008(9)
C4 0.025(10) 0.000(9) 0.044(13) -0.002(7) -0.001(8) 0.003(7)
C5 0.034(12) 0.006(8) 0.041(12) 0.006(7) 0.004(9) 0.006(7)
C6 0.064(14) 0.007(7) 0.020(10) 0.003(6) -0.006(8) -0.013(8)
C7 0.067(15) 0.012(8) 0.017(11) 0.004(6) 0.006(9) -0.008(9)
C8 0.048(12) 0.002(7) 0.039(12) -0.012(7) 0.010(9) -0.002(7)
C9 0.038(12) 0.010(8) 0.038(11) 0.002(7) 0.000(8) 0.000(7)
C10 0.021(9) 0.001(7) 0.043(11) 0.001(6) -0.001(8) -0.006(7)
C11 0.038(11) 0.005(7) 0.027(10) -0.001(8) 0.008(9) -0.005(8)
C12 0.031(11) 0.015(9) 0.028(10) -0.001(7) -0.007(8) -0.009(7)
C13 0.031(11) 0.011(9) 0.047(13) 0.005(8) -0.002(9) -0.016(8)
C14 0.027(11) 0.003(8) 0.045(12) 0.004(6) -0.009(8) 0.004(7)
C15 0.038(11) 0.009(7) 0.036(11) 0.005(7) -0.010(8) 0.004(7)
C16 0.046(13) 0.019(8) 0.021(10) 0.001(7) -0.006(8) 0.007(8)
C17 0.047(11) 0.000(6) 0.034(11) -0.010(6) -0.015(9) 0.017(7)
C18 0.047(14) 0.013(7) 0.021(9) -0.002(7) 0.000(9) -0.002(8)

loop_
_atom_type_symbol
_atom_type_description
_atom_type_scat_dispersion_real
_atom_type_scat_dispersion_imag
_atom_type_scat_source
C C 0.0033 0.0016 'International Tables Vol C Tables 4.2.6.8 and 6.1.1.4'
H H 0.0000 0.0000 'International Tables Vol C Tables 4.2.6.8 and 6.1.1.4'
N N 0.0061 0.0033 'International Tables Vol C Tables 4.2.6.8 and 6.1.1.4'
O O 0.0106 0.0060 'International Tables Vol C Tables 4.2.6.8 and 6.1.1.4'
Ag Ag -0.8971 1.1015 'International Tables Vol C Tables 4.2.6.8 and 6.1.1.4'
Nd Nd -0.1943 3.0179 'International Tables Vol C Tables 4.2.6.8 and 6.1.1.4'

loop_
_geom_angle_atom_site_label_1
_geom_angle_atom_site_label_2
_geom_angle_atom_site_label_3
_geom_angle
_geom_angle_site_symmetry_1
_geom_angle_site_symmetry_3
O6 Nd O9 136.5(6) 2_665 .
O6 Nd O3 78.5(5) 2_665 2_665
O9 Nd O3 75.2(5) . 2_665
O6 Nd O1 66.6(4) 2_665 1_656
O9 Nd O1 108.0(5) . 1_656
O3 Nd O1 131.5(4) 2_665 1_656
O6 Nd O7 137.9(6) 2_665 .
O9 Nd O7 84.9(6) . .
O3 Nd O7 113.4(4) 2_665 .
O1 Nd O7 115.1(4) 1_656 .
O6 Nd O10 73.4(6) 2_665 .
O9 Nd O10 65.9(5) . .
O3 Nd O10 72.2(4) 2_665 .
O1 Nd O10 66.3(5) 1_656 .
O7 Nd O10 148.2(6) . .
O6 Nd O2 116.8(5) 2_665 1_656
O9 Nd O2 68.2(5) . 1_656
O3 Nd O2 139.0(4) 2_665 1_656
O1 Nd O2 50.5(4) 1_656 1_656
O7 Nd O2 81.6(5) . 1_656
O10 Nd O2 76.3(4) . 1_656
O6 Nd O4 117.0(4) 2_665 2_665
O9 Nd O4 68.7(5) . 2_665
O3 Nd O4 50.2(4) 2_665 2_665
O1 Nd O4 176.2(4) 1_656 2_665
O7 Nd O4 63.3(4) . 2_665
O10 Nd O4 113.1(5) . 2_665
O2 Nd O4 125.7(4) 1_656 2_665
O6 Nd O5 50.6(5) 2_665 2_665
O9 Nd O5 147.5(5) . 2_665
O3 Nd O5 76.9(5) 2_665 2_665
O1 Nd O5 102.8(4) 1_656 2_665
O7 Nd O5 91.3(5) . 2_665
O10 Nd O5 120.0(5) . 2_665
O2 Nd O5 143.2(4) 1_656 2_665
O4 Nd O5 80.7(4) 2_665 2_665
O6 Nd O8 99.3(5) 2_665 .
O9 Nd O8 121.0(5) . .
O3 Nd O8 148.3(5) 2_665 .
O1 Nd O8 72.8(5) 1_656 .
O7 Nd O8 48.8(5) . .
O10 Nd O8 138.0(4) . .
O2 Nd O8 70.5(4) 1_656 .
O4 Nd O8 107.0(5) 2_665 .
O5 Nd O8 77.7(4) 2_665 .
O6 Nd C9 91.6(5) 2_665 1_656
O9 Nd C9 87.4(5) . 1_656
O3 Nd C9 140.5(5) 2_665 1_656
O1 Nd C9 25.3(5) 1_656 1_656
O7 Nd C9 99.6(5) . 1_656
O10 Nd C9 68.3(5) . 1_656
O2 Nd C9 25.3(5) 1_656 1_656
O4 Nd C9 150.9(5) 2_665 1_656
O5 Nd C9 125.0(5) 2_665 1_656
O8 Nd C9 70.7(5) . 1_656
O6 Nd C8 98.6(5) 2_665 2_665
O9 Nd C8 68.9(6) . 2_665
O3 Nd C8 24.8(5) 2_665 2_665
O1 Nd C8 155.9(5) 1_656 2_665
O7 Nd C8 88.8(5) . 2_665
O10 Nd C8 91.8(5) . 2_665
O2 Nd C8 136.6(5) 1_656 2_665
O4 Nd C8 25.5(5) 2_665 2_665
O5 Nd C8 78.8(5) 2_665 2_665
O8 Nd C8 130.1(5) . 2_665
C9 Nd C8 154.1(5) 1_656 2_665
N1 Ag N3 153.9(5) . .
N1 Ag O3 109.5(6) . 3
N3 Ag O3 85.1(6) . 3
C7 N1 C1 102.6(14) . .
C7 N1 Ag 134.2(12) . .
C1 N1 Ag 120.1(12) . .
C7 N2 C2 106.3(15) . .
C7 N2 H2A 126.8 . .
C2 N2 H2A 126.8 . .
C18 N3 C10 105.4(16) . .
C18 N3 Ag 122.0(11) . .
C10 N3 Ag 131.2(12) . .
C18 N4 C11 107.4(14) . .
C18 N4 H4A 126.3 . .
C11 N4 H4A 126.3 . .
C9 O1 Nd 96.8(11) . 1_454
C9 O2 Nd 91.5(9) . 1_454
C8 O3 Nd 98.7(10) . 2_664
C8 O3 Ag 110.5(12) . 3_455
Nd O3 Ag 135.2(6) 2_664 3_455
C8 O4 Nd 88.8(11) . 2_664
C17 O5 Nd 88.5(10) . 2_664
C17 O6 Nd 98.8(11) . 2_664
C16 O7 Nd 99.2(13) . .
C16 O8 Nd 87.7(11) . .
Nd O9 H9A 120.2 . .
Nd O9 H9B 119.8 . .
H9A O9 H9B 120.0 . .
Nd O10 H10A 119.9 . .
Nd O10 H10B 120.1 . .
H10A O10 H10B 120.0 . .
C6 C1 C2 123.4(15) . .
C6 C1 N1 126.8(17) . .
C2 C1 N1 109.6(15) . .
N2 C2 C1 106.9(14) . .
N2 C2 C3 134.3(18) . .
C1 C2 C3 118.8(17) . .
C4 C3 C2 119.8(18) . .
C4 C3 H3A 120.1 . .
C2 C3 H3A 120.1 . .
C3 C4 C5 119.0(18) . .
C3 C4 C9 118.0(19) . .
C5 C4 C9 122.8(16) . .
C6 C5 C4 121.1(17) . .
C6 C5 C8 116.1(19) . .
C4 C5 C8 122.9(16) . .
C1 C6 C5 117.8(18) . .
C1 C6 H6A 121.1 . .
C5 C6 H6A 121.1 . .
N2 C7 N1 114.4(15) . .
N2 C7 H7A 122.8 . .
N1 C7 H7A 122.8 . .
O3 C8 O4 122.0(15) . .
O3 C8 C5 118.4(15) . .
O4 C8 C5 119.1(17) . .
O3 C8 Nd 56.5(8) . 2_664
O4 C8 Nd 65.7(9) . 2_664
C5 C8 Nd 174.4(13) . 2_664
O2 C9 O1 121.0(15) . .
O2 C9 C4 119.3(16) . .
O1 C9 C4 119.6(17) . .
O2 C9 Nd 63.3(8) . 1_454
O1 C9 Nd 57.9(9) . 1_454
C4 C9 Nd 177.2(14) . 1_454
C11 C10 C15 120.7(16) . .
C11 C10 N3 109.8(15) . .
C15 C10 N3 129.4(17) . .
C10 C11 C12 122.0(17) . .
C10 C11 N4 104.2(15) . .
C12 C11 N4 133.8(17) . .
C11 C12 C13 117.4(18) . .
C11 C12 H12A 121.3 . .
C13 C12 H12A 121.3 . .
C12 C13 C14 121.0(18) . .
C12 C13 C16 114.2(18) . .
C14 C13 C16 123.4(16) . .
C15 C14 C13 119.8(16) . .
C15 C14 C17 116.9(17) . .
C13 C14 C17 122.7(16) . .
C14 C15 C10 118.9(17) . .
C14 C15 H15A 120.6 . .
C10 C15 H15A 120.6 . .
O7 C16 O8 120.3(16) . .
O7 C16 C13 119.8(18) . .
O8 C16 C13 119.9(16) . .
O5 C17 O6 119.4(14) . .
O5 C17 C14 121.4(16) . .
O6 C17 C14 118.4(17) . .
O5 C17 Nd 66.5(9) . 2_664
O6 C17 Nd 55.0(8) . 2_664
C14 C17 Nd 155.6(13) . 2_664
N3 C18 N4 113.2(14) . .
N3 C18 H18A 123.4 . .
N4 C18 H18A 123.4 . .

loop_
_geom_bond_atom_site_label_1
_geom_bond_atom_site_label_2
_geom_bond_distance
_geom_bond_site_symmetry_2
Nd O6 2.457(13) 2_665
Nd O9 2.468(16) .
Nd O3 2.488(12) 2_665
Nd O1 2.496(13) 1_656
Nd O7 2.501(15) .
Nd O10 2.592(18) .
Nd O2 2.615(11) 1_656
Nd O4 2.690(14) 2_665
Nd O5 2.720(14) 2_665
Nd O8 2.732(13) .
Nd C9 2.928(17) 1_656
Nd C8 2.950(16) 2_665
Ag N1 2.135(16) .
Ag N3 2.190(16) .
Ag O3 2.565(15) 3
N1 C7 1.35(2) .
N1 C1 1.417(19) .
N2 C7 1.34(2) .
N2 C2 1.38(2) .
N2 H2A 0.8600 .
N3 C18 1.28(2) .
N3 C10 1.41(2) .
N4 C18 1.35(2) .
N4 C11 1.40(2) .
N4 H4A 0.8600 .
O1 C9 1.26(2) .
O1 Nd 2.496(13) 1_454
O2 C9 1.25(2) .
O2 Nd 2.615(11) 1_454
O3 C8 1.25(2) .
O3 Nd 2.488(12) 2_664
O3 Ag 2.565(15) 3_455
O4 C8 1.27(2) .
O4 Nd 2.690(14) 2_664
O5 C17 1.25(2) .
O5 Nd 2.720(14) 2_664
O6 C17 1.32(2) .
O6 Nd 2.457(13) 2_664
O7 C16 1.24(2) .
O8 C16 1.26(2) .
O9 H9A 0.8500 .
O9 H9B 0.8499 .
O10 H10A 0.8497 .
O10 H10B 0.8501 .
C1 C6 1.37(2) .
C1 C2 1.38(3) .
C2 C3 1.42(2) .
C3 C4 1.38(3) .
C3 H3A 0.9300 .
C4 C5 1.44(3) .
C4 C9 1.48(2) .
C5 C6 1.39(2) .
C5 C8 1.52(2) .
C6 H6A 0.9300 .
C7 H7A 0.9300 .
C8 Nd 2.950(15) 2_664
C9 Nd 2.928(17) 1_454
C10 C11 1.37(3) .
C10 C15 1.39(2) .
C11 C12 1.38(2) .
C12 C13 1.40(2) .
C12 H12A 0.9300 .
C13 C14 1.40(3) .
C13 C16 1.51(3) .
C14 C15 1.37(2) .
C14 C17 1.50(2) .
C15 H15A 0.9300 .
C17 Nd 2.964(16) 2_664
C18 H18A 0.9300 .
